data_4314958
loop_
_publ_author_name
'Edmond Y. Njua'
'Alexander Steiner'
'Lothar Stahl'

_publ_contact_author_address
;Department of Chemistry
University of North Dakota
Grand Forks, ND 58202
USA
;
_publ_contact_author_email lstahl@chem.und.edu
_publ_contact_author_fax 701-777-2331
_publ_contact_author_name 'Lothar Stahl'
_publ_contact_author_phone 701-777-2242
_publ_section_title
;
 Syntheses and Structures of Cationic and Neutral, Homo- and Heteroleptic
 tert-Butoxides of the Group 4 Metals
;
_journal_name_full 'Inorganic Chemistry'
_journal_page_first 2163
_journal_page_last 2172
_journal_paper_doi 10.1021/ic9019537
_journal_volume 49
_journal_year 2010
_chemical_formula_sum 'C16 H34 Cl2 O4 Zr'
_chemical_formula_weight 452.55
_chemical_name_systematic
;

 ?

;
_space_group_IT_number 14
_symmetry_cell_setting monoclinic
_symmetry_space_group_name_Hall '-P 2yn'
_symmetry_space_group_name_H-M 'P 1 21/n 1'
_atom_sites_solution_hydrogens geom
_atom_sites_solution_primary direct
_atom_sites_solution_secondary difmap
_audit_creation_method SHELXL-97
_cell_angle_alpha 90.00
_cell_angle_beta 91.977(2)
_cell_angle_gamma 90.00
_cell_formula_units_Z 4
_cell_length_a 12.2718(14)
_cell_length_b 10.6016(12)
_cell_length_c 17.252(2)
_cell_measurement_reflns_used 5687
_cell_measurement_temperature 173(2)
_cell_measurement_theta_max 28.23
_cell_measurement_theta_min 2.26
_cell_volume 2243.2(4)
_computing_cell_refinement 'Bruker SMART'
_computing_data_collection 'Bruker SMART'
_computing_data_reduction 'Bruker SAINT'
_computing_molecular_graphics 'Bruker SHELXTL'
_computing_publication_material 'Bruker SHELXTL'
_computing_structure_refinement 'SHELXL-97 (Sheldrick, 1997)'
_computing_structure_solution 'SHELXS-97 (Sheldrick, 1990)'
_diffrn_ambient_temperature 173(2)
_diffrn_measured_fraction_theta_full 0.935
_diffrn_measured_fraction_theta_max 0.935
_diffrn_measurement_device_type 'CCD area detector'
_diffrn_measurement_method 'phi and omega scans'
_diffrn_radiation_monochromator graphite
_diffrn_radiation_source 'fine-focus sealed tube'
_diffrn_radiation_type MoK\a
_diffrn_radiation_wavelength 0.71073
_diffrn_reflns_av_R_equivalents 0.0211
_diffrn_reflns_av_sigmaI/netI 0.0167
_diffrn_reflns_limit_h_max 16
_diffrn_reflns_limit_h_min -14
_diffrn_reflns_limit_k_max 14
_diffrn_reflns_limit_k_min -14
_diffrn_reflns_limit_l_max 22
_diffrn_reflns_limit_l_min -22
_diffrn_reflns_number 18687
_diffrn_reflns_theta_full 28.23
_diffrn_reflns_theta_max 28.23
_diffrn_reflns_theta_min 2.00
_exptl_absorpt_coefficient_mu 0.742
_exptl_absorpt_correction_T_max 0.8362
_exptl_absorpt_correction_T_min 0.6562
_exptl_absorpt_correction_type empirical
_exptl_crystal_colour colorless
_exptl_crystal_density_diffrn 1.340
_exptl_crystal_density_meas 0
_exptl_crystal_density_method 'not measured'
_exptl_crystal_description plate
_exptl_crystal_F_000 944
_exptl_crystal_size_max 0.62
_exptl_crystal_size_mid 0.45
_exptl_crystal_size_min 0.25
_refine_diff_density_max 0.821
_refine_diff_density_min -0.585
_refine_diff_density_rms 0.069
_refine_ls_extinction_method none
_refine_ls_goodness_of_fit_ref 1.064
_refine_ls_hydrogen_treatment constr
_refine_ls_matrix_type full
_refine_ls_number_parameters 264
_refine_ls_number_reflns 5180
_refine_ls_number_restraints 36
_refine_ls_restrained_S_all 1.071
_refine_ls_R_factor_all 0.0365
_refine_ls_R_factor_gt 0.0336
_refine_ls_shift/su_max 0.000
_refine_ls_shift/su_mean 0.000
_refine_ls_structure_factor_coef Fsqd
_refine_ls_weighting_details 'calc w=1/[\s^2^(Fo^2^)+(0.0597P)^2^+1.1175P] where P=(Fo^2^+2Fc^2^)/3'
_refine_ls_weighting_scheme calc
_refine_ls_wR_factor_gt 0.0948
_refine_ls_wR_factor_ref 0.0975
_reflns_number_gt 4706
_reflns_number_total 5180
_reflns_threshold_expression >2sigma(I)
_cod_data_source_file ic9019537_si_001_4.cif
_cod_data_source_block 3
_cod_depositor_comments
;
The following automatic conversions were performed:

'_symmetry_cell_setting' value 'Monoclinic' changed to 'monoclinic'
according to the built-in table from CIF Core dictionary named
'cif_core.dic' version 2.4.1 from 2010-06-29.

Automatic conversion script
Id: cif_fix_values 1646 2011-03-28 12:23:43Z adriana 
;
_cod_database_code 4314958

loop_
_symmetry_equiv_pos_as_xyz
'x, y, z'
'-x+1/2, y+1/2, -z+1/2'
'-x, -y, -z'
'x-1/2, -y-1/2, z-1/2'

loop_
_atom_site_label
_atom_site_type_symbol
_atom_site_fract_x
_atom_site_fract_y
_atom_site_fract_z
_atom_site_U_iso_or_equiv
_atom_site_adp_type
_atom_site_occupancy
_atom_site_symmetry_multiplicity
_atom_site_calc_flag
_atom_site_refinement_flags
_atom_site_disorder_assembly
_atom_site_disorder_group
Zr1 Zr 0.947969(14) 0.279967(18) 0.182184(10) 0.02930(8) Uani 1 1 d . . .
Cl1 Cl 0.91271(5) 0.50015(5) 0.13708(3) 0.04178(13) Uani 1 1 d . . .
Cl2 Cl 0.94040(5) 0.04605(5) 0.19799(3) 0.04670(14) Uani 1 1 d . . .
O1 O 1.09904(13) 0.29085(15) 0.16354(10) 0.0412(4) Uani 1 1 d . . .
O2 O 0.94157(13) 0.30871(16) 0.29089(8) 0.0407(3) Uani 1 1 d . C .
O3 O 0.75938(12) 0.26720(14) 0.17263(9) 0.0355(3) Uani 1 1 d . . .
O4 O 0.91460(13) 0.22855(14) 0.05328(8) 0.0373(3) Uani 1 1 d . B .
C1 C 0.9709(3) 0.2901(3) -0.00934(14) 0.0569(7) Uani 1 1 d D . .
H1A H 1.0505 0.2752 -0.0046 0.068 Uiso 1 1 calc R A 1
H1B H 0.9570 0.3821 -0.0095 0.068 Uiso 1 1 calc R A 1
C2A C 0.9236(14) 0.2302(10) -0.0800(4) 0.066(3) Uani 0.57(2) 1 d PDU B 1
H2A1 H 0.9811 0.2170 -0.1180 0.079 Uiso 0.57(2) 1 calc PR B 1
H2A2 H 0.8671 0.2858 -0.1040 0.079 Uiso 0.57(2) 1 calc PR B 1
C3A C 0.8730(8) 0.1037(8) -0.0589(5) 0.0527(18) Uani 0.57(2) 1 d PDU B 1
H3A1 H 0.8075 0.0845 -0.0919 0.063 Uiso 0.57(2) 1 calc PR B 1
H3A2 H 0.9260 0.0336 -0.0622 0.063 Uiso 0.57(2) 1 calc PR B 1
C2B C 0.9624(14) 0.2166(16) -0.0799(8) 0.078(5) Uani 0.43(2) 1 d PDU B 2
H2B1 H 1.0231 0.1557 -0.0839 0.093 Uiso 0.43(2) 1 calc PR B 2
H2B2 H 0.9580 0.2704 -0.1268 0.093 Uiso 0.43(2) 1 calc PR B 2
C3B C 0.8526(15) 0.1505(19) -0.0645(5) 0.077(5) Uani 0.43(2) 1 d PDU B 2
H3B1 H 0.7911 0.2038 -0.0836 0.093 Uiso 0.43(2) 1 calc PR B 2
H3B2 H 0.8486 0.0687 -0.0922 0.093 Uiso 0.43(2) 1 calc PR B 2
C4 C 0.8454(3) 0.1295(3) 0.02094(14) 0.0587(7) Uani 1 1 d D . .
H4A H 0.7681 0.1557 0.0226 0.070 Uiso 1 1 calc R B 1
H4B H 0.8548 0.0519 0.0524 0.070 Uiso 1 1 calc R B 1
C5 C 0.68601(18) 0.3519(2) 0.13065(15) 0.0456(5) Uani 1 1 d . . .
H5A H 0.7091 0.3636 0.0767 0.055 Uiso 1 1 calc R . .
H5B H 0.6838 0.4352 0.1564 0.055 Uiso 1 1 calc R . .
C6 C 0.5764(2) 0.2880(3) 0.13203(18) 0.0530(6) Uani 1 1 d . . .
H6A H 0.5683 0.2244 0.0902 0.064 Uiso 1 1 calc R . .
H6B H 0.5163 0.3500 0.1267 0.064 Uiso 1 1 calc R . .
C7 C 0.5793(2) 0.2263(2) 0.21163(15) 0.0436(5) Uani 1 1 d . . .
H7A H 0.5549 0.2859 0.2517 0.052 Uiso 1 1 calc R . .
H7B H 0.5321 0.1505 0.2118 0.052 Uiso 1 1 calc R . .
C8 C 0.6960(2) 0.1914(3) 0.22566(18) 0.0626(8) Uani 1 1 d . . .
H8A H 0.7191 0.2093 0.2801 0.075 Uiso 1 1 calc R . .
H8B H 0.7069 0.1004 0.2155 0.075 Uiso 1 1 calc R . .
C10 C 1.21264(18) 0.3124(2) 0.15885(15) 0.0442(5) Uani 1 1 d . . .
C11 C 1.2628(3) 0.1962(4) 0.1227(3) 0.0943(14) Uani 1 1 d . . .
H11A H 1.2492 0.1224 0.1552 0.141 Uiso 1 1 calc R . .
H11B H 1.3415 0.2086 0.1188 0.141 Uiso 1 1 calc R . .
H11C H 1.2298 0.1827 0.0708 0.141 Uiso 1 1 calc R . .
C12 C 1.2611(4) 0.3378(8) 0.2358(3) 0.147(3) Uani 1 1 d . . .
H12A H 1.2254 0.4112 0.2583 0.221 Uiso 1 1 calc R . .
H12B H 1.3391 0.3551 0.2314 0.221 Uiso 1 1 calc R . .
H12C H 1.2514 0.2642 0.2692 0.221 Uiso 1 1 calc R . .
C13 C 1.2309(3) 0.4205(4) 0.1030(3) 0.1046(16) Uani 1 1 d . . .
H13A H 1.2059 0.3956 0.0507 0.157 Uiso 1 1 calc R . .
H13B H 1.3087 0.4411 0.1030 0.157 Uiso 1 1 calc R . .
H13C H 1.1898 0.4946 0.1194 0.157 Uiso 1 1 calc R . .
C20 C 0.9528(3) 0.3078(3) 0.37271(13) 0.0517(6) Uani 1 1 d D . .
C21A C 1.0250(12) 0.1844(7) 0.3899(4) 0.100(4) Uani 0.566(12) 1 d PDU C 1
H21A H 0.9833 0.1093 0.3741 0.150 Uiso 0.566(12) 1 calc PR C 1
H21B H 1.0439 0.1797 0.4454 0.150 Uiso 0.566(12) 1 calc PR C 1
H21C H 1.0918 0.1888 0.3605 0.150 Uiso 0.566(12) 1 calc PR C 1
C22A C 0.8450(8) 0.3002(16) 0.4071(5) 0.126(5) Uani 0.566(12) 1 d PDU C 1
H22A H 0.8128 0.3847 0.4091 0.189 Uiso 0.566(12) 1 calc PR C 1
H22B H 0.8527 0.2658 0.4597 0.189 Uiso 0.566(12) 1 calc PR C 1
H22C H 0.7975 0.2450 0.3753 0.189 Uiso 0.566(12) 1 calc PR C 1
C23A C 1.0449(9) 0.3874(14) 0.4001(6) 0.090(4) Uani 0.566(12) 1 d PDU C 1
H23A H 1.1137 0.3456 0.3887 0.135 Uiso 0.566(12) 1 calc PR C 1
H23B H 1.0409 0.4005 0.4561 0.135 Uiso 0.566(12) 1 calc PR C 1
H23C H 1.0411 0.4691 0.3735 0.135 Uiso 0.566(12) 1 calc PR C 1
C21B C 0.9330(10) 0.1795(6) 0.4044(4) 0.062(3) Uani 0.434(12) 1 d PDU C 2
H21D H 0.8599 0.1510 0.3877 0.094 Uiso 0.434(12) 1 calc PR C 2
H21E H 0.9385 0.1821 0.4611 0.094 Uiso 0.434(12) 1 calc PR C 2
H21F H 0.9874 0.1208 0.3851 0.094 Uiso 0.434(12) 1 calc PR C 2
C22B C 0.8513(7) 0.3930(9) 0.4004(4) 0.061(2) Uani 0.434(12) 1 d PDU C 2
H22D H 0.8631 0.4811 0.3858 0.092 Uiso 0.434(12) 1 calc PR C 2
H22E H 0.8461 0.3869 0.4569 0.092 Uiso 0.434(12) 1 calc PR C 2
H22F H 0.7835 0.3623 0.3753 0.092 Uiso 0.434(12) 1 calc PR C 2
C23B C 1.0241(14) 0.4152(12) 0.3937(10) 0.099(6) Uani 0.434(12) 1 d PDU C 2
H23D H 1.0822 0.4219 0.3563 0.149 Uiso 0.434(12) 1 calc PR C 2
H23E H 1.0564 0.4021 0.4458 0.149 Uiso 0.434(12) 1 calc PR C 2
H23F H 0.9812 0.4932 0.3929 0.149 Uiso 0.434(12) 1 calc PR C 2

loop_
_atom_site_aniso_label
_atom_site_aniso_U_11
_atom_site_aniso_U_22
_atom_site_aniso_U_33
_atom_site_aniso_U_23
_atom_site_aniso_U_13
_atom_site_aniso_U_12
Zr1 0.02787(12) 0.03731(13) 0.02293(12) 0.00004(6) 0.00377(7) -0.00145(7)
Cl1 0.0507(3) 0.0346(2) 0.0407(3) 0.00066(19) 0.0113(2) -0.0043(2)
Cl2 0.0574(3) 0.0383(3) 0.0448(3) 0.0060(2) 0.0082(2) 0.0071(2)
O1 0.0288(8) 0.0551(9) 0.0400(8) 0.0006(7) 0.0036(6) -0.0028(6)
O2 0.0467(9) 0.0518(8) 0.0239(7) -0.0001(6) 0.0027(6) -0.0003(7)
O3 0.0288(7) 0.0449(8) 0.0332(7) 0.0099(6) 0.0060(6) 0.0000(6)
O4 0.0415(8) 0.0457(8) 0.0248(7) -0.0018(6) 0.0043(6) -0.0112(6)
C1 0.0613(17) 0.085(2) 0.0247(11) 0.0014(11) 0.0097(10) -0.0282(14)
C2A 0.111(9) 0.066(5) 0.021(3) 0.000(2) 0.014(3) -0.019(5)
C3A 0.070(4) 0.047(4) 0.042(3) -0.011(3) 0.012(3) -0.010(3)
C2B 0.113(11) 0.055(6) 0.068(7) -0.029(5) 0.059(7) -0.034(6)
C3B 0.124(11) 0.076(10) 0.031(3) -0.006(5) -0.010(5) -0.055(8)
C4 0.0787(19) 0.0602(15) 0.0370(12) -0.0090(11) 0.0006(12) -0.0284(14)
C5 0.0354(11) 0.0503(13) 0.0510(13) 0.0149(10) 0.0001(9) 0.0019(9)
C6 0.0338(12) 0.0627(16) 0.0622(17) 0.0144(12) -0.0058(11) -0.0030(10)
C7 0.0341(11) 0.0493(13) 0.0482(13) -0.0001(10) 0.0125(10) -0.0045(9)
C8 0.0361(13) 0.094(2) 0.0579(16) 0.0386(16) 0.0088(11) -0.0094(13)
C10 0.0268(10) 0.0544(12) 0.0512(13) -0.0048(11) 0.0009(9) -0.0033(9)
C11 0.058(2) 0.090(2) 0.137(4) -0.033(3) 0.029(2) -0.0007(19)
C12 0.071(3) 0.290(9) 0.081(3) -0.070(4) 0.006(2) -0.064(4)
C13 0.0547(19) 0.113(3) 0.147(4) 0.057(3) 0.005(2) -0.018(2)
C20 0.0744(18) 0.0582(14) 0.0224(10) 0.0008(10) 0.0007(10) -0.0096(13)
C21A 0.187(12) 0.058(3) 0.053(4) 0.002(3) -0.047(5) 0.016(5)
C22A 0.128(8) 0.202(16) 0.051(4) 0.011(6) 0.045(5) -0.030(8)
C23A 0.085(5) 0.155(11) 0.030(3) -0.004(5) -0.004(3) -0.061(7)
C21B 0.108(8) 0.044(3) 0.034(3) 0.006(2) -0.001(4) 0.001(4)
C22B 0.073(5) 0.070(5) 0.044(3) -0.004(3) 0.030(3) 0.001(4)
C23B 0.188(16) 0.054(5) 0.053(7) -0.013(4) -0.044(7) 0.010(7)

loop_
_atom_type_symbol
_atom_type_description
_atom_type_scat_dispersion_real
_atom_type_scat_dispersion_imag
_atom_type_scat_source
C C 0.0033 0.0016 'International Tables Vol C Tables 4.2.6.8 and 6.1.1.4'
H H 0.0000 0.0000 'International Tables Vol C Tables 4.2.6.8 and 6.1.1.4'
O O 0.0106 0.0060 'International Tables Vol C Tables 4.2.6.8 and 6.1.1.4'
Cl Cl 0.1484 0.1585 'International Tables Vol C Tables 4.2.6.8 and 6.1.1.4'
Zr Zr -2.9673 0.5597 'International Tables Vol C Tables 4.2.6.8 and 6.1.1.4'

loop_
_geom_angle_atom_site_label_1
_geom_angle_atom_site_label_2
_geom_angle_atom_site_label_3
_geom_angle
_geom_angle_site_symmetry_1
_geom_angle_site_symmetry_3
_geom_angle_publ_flag
O1 Zr1 O2 103.36(7) . . ?
O1 Zr1 O4 89.60(6) . . ?
O2 Zr1 O4 166.62(6) . . ?
O1 Zr1 O3 166.16(6) . . ?
O2 Zr1 O3 90.25(6) . . ?
O4 Zr1 O3 76.98(6) . . ?
O1 Zr1 Cl1 92.88(5) . . ?
O2 Zr1 Cl1 98.33(5) . . ?
O4 Zr1 Cl1 84.12(4) . . ?
O3 Zr1 Cl1 82.55(4) . . ?
O1 Zr1 Cl2 96.85(5) . . ?
O2 Zr1 Cl2 92.77(5) . . ?
O4 Zr1 Cl2 82.24(4) . . ?
O3 Zr1 Cl2 84.78(4) . . ?
Cl1 Zr1 Cl2 163.15(2) . . ?
C10 O1 Zr1 171.34(16) . . ?
C20 O2 Zr1 167.51(17) . . ?
C5 O3 C8 108.62(17) . . ?
C5 O3 Zr1 126.97(12) . . ?
C8 O3 Zr1 122.59(14) . . ?
C4 O4 C1 108.99(17) . . ?
C4 O4 Zr1 128.52(13) . . ?
C1 O4 Zr1 122.34(13) . . ?
C2B C1 O4 111.2(6) . . ?
C2B C1 C2A 19.6(10) . . ?
O4 C1 C2A 103.7(5) . . ?
C1 C2A C3A 109.4(6) . . ?
C4 C3A C2A 99.8(6) . . ?
C1 C2B C3B 97.8(9) . . ?
C4 C3B C2B 108.5(10) . . ?
O4 C4 C3A 110.4(4) . . ?
O4 C4 C3B 102.6(5) . . ?
C3A C4 C3B 21.9(8) . . ?
O3 C5 C6 104.68(18) . . ?
C5 C6 C7 102.4(2) . . ?
C8 C7 C6 104.2(2) . . ?
O3 C8 C7 106.9(2) . . ?
O1 C10 C12 110.4(3) . . ?
O1 C10 C13 108.9(2) . . ?
C12 C10 C13 111.9(4) . . ?
O1 C10 C11 107.8(2) . . ?
C12 C10 C11 111.3(4) . . ?
C13 C10 C11 106.3(3) . . ?
O2 C20 C22A 110.2(4) . . ?
O2 C20 C23B 106.0(7) . . ?
C22A C20 C23B 118.6(10) . . ?
O2 C20 C23A 111.3(5) . . ?
C22A C20 C23A 126.3(8) . . ?
C23B C20 C23A 15.7(11) . . ?
O2 C20 C21B 111.2(3) . . ?
C22A C20 C21B 69.0(6) . . ?
C23B C20 C21B 136.0(8) . . ?
C23A C20 C21B 122.6(8) . . ?
O2 C20 C21A 103.0(3) . . ?
C22A C20 C21A 112.4(6) . . ?
C23B C20 C21A 105.4(9) . . ?
C23A C20 C21A 89.8(9) . . ?
C21B C20 C21A 44.2(4) . . ?
O2 C20 C22B 103.9(3) . . ?
C22A C20 C22B 37.0(5) . . ?
C23B C20 C22B 87.3(8) . . ?
C23A C20 C22B 100.0(8) . . ?
C21B C20 C22B 105.3(5) . . ?
C21A C20 C22B 145.6(5) . . ?

loop_
_geom_bond_atom_site_label_1
_geom_bond_atom_site_label_2
_geom_bond_distance
_geom_bond_site_symmetry_2
_geom_bond_publ_flag
Zr1 O1 1.8960(16) . ?
Zr1 O2 1.9044(15) . ?
Zr1 O4 2.3125(15) . ?
Zr1 O3 2.3184(15) . ?
Zr1 Cl1 2.4936(6) . ?
Zr1 Cl2 2.4969(6) . ?
O1 C10 1.418(3) . ?
O2 C20 1.414(3) . ?
O3 C5 1.448(3) . ?
O3 C8 1.462(3) . ?
O4 C4 1.450(3) . ?
O4 C1 1.456(3) . ?
C1 C2B 1.447(11) . ?
C1 C2A 1.476(8) . ?
C2A C3A 1.527(10) . ?
C3A C4 1.455(8) . ?
C2B C3B 1.550(14) . ?
C3B C4 1.496(10) . ?
C5 C6 1.506(3) . ?
C6 C7 1.521(4) . ?
C7 C8 1.491(4) . ?
C10 C12 1.460(5) . ?
C10 C13 1.518(5) . ?
C10 C11 1.520(4) . ?
C20 C22A 1.471(8) . ?
C20 C23B 1.474(11) . ?
C20 C23A 1.475(8) . ?
C20 C21B 1.489(7) . ?
C20 C21A 1.601(8) . ?
C20 C22B 1.624(7) . ?
